data_4029073
loop_
_publ_author_name
'Kumar, Dhananjay'
'Mishra, Bhuwan B.'
'Tiwari, Vinod K.'

_publ_section_title
;
 Synthesis of 2-N/S/C-substituted benzothiazoles via intramolecular
 cyclative cleavage of benzotriazole ring.
;
_journal_issue 1
_journal_name_full 'The Journal of organic chemistry'
_journal_page_first 251
_journal_page_last 266
_journal_paper_doi 10.1021/jo4024107
_journal_volume 79
_journal_year 2014
_chemical_formula_moiety 'C26 H26 Fe N2 S'
_chemical_formula_sum 'C26 H26 Fe N2 S'
_chemical_formula_weight 454.4118
_chemical_melting_point 116
_chemical_name_systematic 1,3-Dibenzyl-1-(ferrocenylmethyl)thiourea
_space_group_IT_number 14
_symmetry_cell_setting monoclinic
_symmetry_Int_Tables_number 14
_symmetry_space_group_name_Hall '-P 2ybc'
_symmetry_space_group_name_H-M 'P 1 21/c 1'
_atom_sites_solution_hydrogens geom
_atom_sites_solution_primary direct
_atom_sites_solution_secondary difmap
_audit_creation_method SHELXL-97
_cell_angle_alpha 90.00
_cell_angle_beta 96.729(5)
_cell_angle_gamma 90.00
_cell_formula_units_Z 4
_cell_length_a 12.8513(6)
_cell_length_b 15.8223(8)
_cell_length_c 10.9565(6)
_cell_measurement_reflns_used 1898
_cell_measurement_temperature 293(2)
_cell_measurement_theta_max 28.9933
_cell_measurement_theta_min 3.0234
_cell_volume 2212.5(2)
_computing_cell_refinement 'CrysAlis Pro, Agilent Technologies'
_computing_data_collection 'CrysAlis Pro, Agilent Technologies'
_computing_data_reduction 'CrysAlis Pro, Agilent Technologies'
_computing_structure_refinement 'SHELXL-97 (Sheldrick, 1997)'
_computing_structure_solution 'SHELXS-97 (Sheldrick, 1990)'
_diffrn_ambient_temperature 293(2)
_diffrn_detector_area_resol_mean 16.0938
_diffrn_measured_fraction_theta_full 0.998
_diffrn_measured_fraction_theta_max 0.855
_diffrn_measurement_device_type 'XCalibur Eos, Oxford Diffraction'
_diffrn_measurement_method '\w scans'
_diffrn_radiation_monochromator graphite
_diffrn_radiation_probe x-ray
_diffrn_radiation_type MoK\a
_diffrn_radiation_wavelength 0.71073
_diffrn_reflns_av_R_equivalents 0.0328
_diffrn_reflns_av_sigmaI/netI 0.1120
_diffrn_reflns_limit_h_max 10
_diffrn_reflns_limit_h_min -14
_diffrn_reflns_limit_k_max 20
_diffrn_reflns_limit_k_min -16
_diffrn_reflns_limit_l_max 16
_diffrn_reflns_limit_l_min -11
_diffrn_reflns_number 10240
_diffrn_reflns_theta_full 25.00
_diffrn_reflns_theta_max 28.9933
_diffrn_reflns_theta_min 3.0234
_diffrn_source 'fine-focus sealed tube'
_diffrn_standards_number 10240
_exptl_absorpt_coefficient_mu 0.786
_exptl_absorpt_correction_T_max 1.00000
_exptl_absorpt_correction_T_min 0.92317
_exptl_absorpt_correction_type multi-scan
_exptl_absorpt_process_details 'CrysAlis Pro, Agilent Technologies'
_exptl_crystal_colour orange
_exptl_crystal_density_diffrn 1.364
_exptl_crystal_density_meas 1.364
_exptl_crystal_density_method 'not measured'
_exptl_crystal_description rod
_exptl_crystal_F_000 880
_exptl_crystal_recrystallization_method 'ethyl acetate, hexane, rt, 1 atm'
_exptl_crystal_size_max 0.025
_exptl_crystal_size_mid 0.016
_exptl_crystal_size_min 0.015
_refine_diff_density_max 0.281
_refine_diff_density_min -0.311
_refine_diff_density_rms 0.058
_refine_ls_extinction_method none
_refine_ls_goodness_of_fit_ref 1.030
_refine_ls_hydrogen_treatment mixed
_refine_ls_matrix_type full
_refine_ls_number_parameters 307
_refine_ls_number_reflns 5066
_refine_ls_number_restraints 0
_refine_ls_restrained_S_all 1.030
_refine_ls_R_factor_all 0.0925
_refine_ls_R_factor_gt 0.0493
_refine_ls_shift/su_max 0.001
_refine_ls_shift/su_mean 0.000
_refine_ls_structure_factor_coef Fsqd
_refine_ls_weighting_details 'calc w=1/[\s^2^(Fo^2^)+(0.0351P)^2^+0.4474P] where P=(Fo^2^+2Fc^2^)/3'
_refine_ls_weighting_scheme calc
_refine_ls_wR_factor_gt 0.0900
_refine_ls_wR_factor_ref 0.1105
_reflns_number_gt 3242
_reflns_number_total 5066
_reflns_threshold_expression >2sigma(I)
_cod_data_source_file jo4024107_si_002.cif
_cod_data_source_block compound_7
_cod_original_cell_volume 2212.52(19)
_cod_original_sg_symbol_H-M 'P 21/c'
_cod_database_code 4029073

loop_
_symmetry_equiv_pos_as_xyz
'x, y, z'
'-x, y+1/2, -z+1/2'
'-x, -y, -z'
'x, -y-1/2, z-1/2'

loop_
_atom_site_label
_atom_site_type_symbol
_atom_site_fract_x
_atom_site_fract_y
_atom_site_fract_z
_atom_site_U_iso_or_equiv
_atom_site_adp_type
_atom_site_occupancy
_atom_site_symmetry_multiplicity
_atom_site_calc_flag
_atom_site_refinement_flags
Fe01 Fe 0.74824(3) 0.89398(3) 0.30801(4) 0.04085(14) Uani 1 1 d .
S1 S 0.93063(6) 1.18737(6) 0.33157(7) 0.0543(2) Uani 1 1 d .
N1 N 0.87169(19) 1.26971(16) 0.5228(2) 0.0425(6) Uani 1 1 d .
N2 N 0.82519(17) 1.13083(14) 0.51208(19) 0.0365(5) Uani 1 1 d .
C21 C 0.8986(3) 0.8576(3) 0.3056(5) 0.0788(12) Uani 1 1 d .
H21 H 0.9568 0.8925 0.3222 0.095 Uiso 1 1 calc R
C1 C 0.8481(2) 1.41375(17) 0.4299(2) 0.0374(6) Uani 1 1 d .
C8 C 0.7619(2) 1.1428(2) 0.6143(3) 0.0408(7) Uani 1 1 d .
C7 C 0.87269(19) 1.19630(18) 0.4625(2) 0.0363(6) Uani 1 1 d .
C14 C 0.6008(2) 1.1864(2) 0.4760(3) 0.0503(8) Uani 1 1 d .
C9 C 0.6666(2) 1.19737(17) 0.5842(2) 0.0372(6) Uani 1 1 d .
C15 C 0.8407(2) 1.04300(19) 0.4723(3) 0.0427(7) Uani 1 1 d .
C2 C 0.8894(2) 1.48307(18) 0.3747(3) 0.0469(7) Uani 1 1 d .
H2 H 0.9615 1.4870 0.3736 0.056 Uiso 1 1 calc R
C26 C 0.9214(2) 1.34730(18) 0.4887(3) 0.0508(8) Uani 1 1 d .
H1A H 0.9716 1.3333 0.4324 0.061 Uiso 1 1 calc R
H1B H 0.9601 1.3712 0.5620 0.061 Uiso 1 1 calc R
C11 C 0.5559(3) 1.3113(2) 0.6365(3) 0.0519(8) Uani 1 1 d .
C4 C 0.7196(3) 1.5411(2) 0.3222(3) 0.0652(10) Uani 1 1 d .
H4 H 0.6765 1.5837 0.2865 0.078 Uiso 1 1 calc R
C10 C 0.6423(3) 1.2599(2) 0.6634(3) 0.0474(8) Uani 1 1 d .
C5 C 0.6769(3) 1.4733(2) 0.3755(3) 0.0632(9) Uani 1 1 d .
H5 H 0.6047 1.4698 0.3758 0.076 Uiso 1 1 calc R
C3 C 0.8256(3) 1.5462(2) 0.3213(3) 0.0608(9) Uani 1 1 d .
H3 H 0.8547 1.5922 0.2848 0.073 Uiso 1 1 calc R
C17 C 0.7213(2) 1.01768(18) 0.2679(3) 0.0499(8) Uani 1 1 d .
H17 H 0.7575 1.0509 0.2170 0.060 Uiso 1 1 calc R
C12 C 0.4921(3) 1.2999(2) 0.5280(3) 0.0559(9) Uani 1 1 d .
C6 C 0.7410(2) 1.4094(2) 0.4294(3) 0.0499(8) Uani 1 1 d .
H6 H 0.7113 1.3635 0.4654 0.060 Uiso 1 1 calc R
C16 C 0.7478(2) 1.00637(17) 0.3963(2) 0.0406(7) Uani 1 1 d .
C20 C 0.6716(2) 0.9516(2) 0.4362(3) 0.0565(9) Uani 1 1 d .
H20 H 0.6691 0.9335 0.5166 0.068 Uiso 1 1 calc R
C19 C 0.5998(2) 0.9289(2) 0.3336(3) 0.0643(10) Uani 1 1 d .
H19 H 0.5425 0.8931 0.3345 0.077 Uiso 1 1 calc R
C13 C 0.5146(2) 1.2376(2) 0.4479(3) 0.0628(10) Uani 1 1 d .
H13 H 0.4714 1.2298 0.3745 0.075 Uiso 1 1 calc R
C18 C 0.6305(2) 0.9697(2) 0.2309(3) 0.0588(9) Uani 1 1 d .
H18 H 0.5967 0.9659 0.1512 0.071 Uiso 1 1 calc R
C24 C 0.7694(4) 0.7677(2) 0.3294(6) 0.0958(14) Uani 1 1 d .
H24 H 0.7249 0.7316 0.3656 0.115 Uiso 1 1 calc R
C23 C 0.7624(3) 0.7884(3) 0.2063(5) 0.0857(14) Uani 1 1 d .
H23 H 0.7129 0.7677 0.1448 0.103 Uiso 1 1 calc R
C25 C 0.8546(4) 0.8105(3) 0.3892(4) 0.0901(14) Uani 1 1 d .
H25 H 0.8777 0.8073 0.4727 0.108 Uiso 1 1 calc R
C22 C 0.8416(3) 0.8451(3) 0.1899(4) 0.0841(13) Uani 1 1 d .
H22 H 0.8546 0.8701 0.1163 0.101 Uiso 1 1 calc R
H14 H 0.620(2) 1.1443(19) 0.419(3) 0.057(9) Uiso 1 1 d .
H10 H 0.684(2) 1.2684(17) 0.730(2) 0.044(9) Uiso 1 1 d .
H8A H 0.808(2) 1.1598(16) 0.684(2) 0.041(8) Uiso 1 1 d .
H8B H 0.7438(18) 1.0880(16) 0.635(2) 0.031(7) Uiso 1 1 d .
H15A H 0.902(2) 1.0419(16) 0.427(2) 0.040(7) Uiso 1 1 d .
H15B H 0.859(2) 1.0095(17) 0.545(2) 0.045(8) Uiso 1 1 d .
H12 H 0.439(2) 1.3339(18) 0.509(2) 0.050(9) Uiso 1 1 d .
H11 H 0.543(2) 1.354(2) 0.692(3) 0.063(10) Uiso 1 1 d .
HN1 H 0.855(2) 1.2727(19) 0.588(2) 0.045(10) Uiso 1 1 d .

loop_
_atom_site_aniso_label
_atom_site_aniso_U_11
_atom_site_aniso_U_22
_atom_site_aniso_U_33
_atom_site_aniso_U_23
_atom_site_aniso_U_13
_atom_site_aniso_U_12
Fe01 0.0361(2) 0.0352(2) 0.0505(3) -0.00439(19) 0.00195(18) 0.00076(19)
S1 0.0467(5) 0.0777(6) 0.0394(4) 0.0044(4) 0.0085(4) -0.0051(4)
N1 0.0444(15) 0.0381(15) 0.0447(16) 0.0030(12) 0.0043(13) -0.0063(11)
N2 0.0410(13) 0.0338(13) 0.0346(12) -0.0013(10) 0.0045(10) -0.0020(10)
C21 0.040(2) 0.069(3) 0.125(4) -0.031(3) -0.002(2) 0.0101(19)
C1 0.0426(16) 0.0346(16) 0.0345(15) -0.0080(12) 0.0025(12) -0.0064(12)
C8 0.0527(19) 0.0383(17) 0.0312(16) 0.0049(13) 0.0047(14) -0.0052(15)
C7 0.0297(14) 0.0429(17) 0.0340(15) 0.0048(13) -0.0063(11) -0.0011(12)
C14 0.0434(18) 0.064(2) 0.0436(19) -0.0118(16) 0.0038(15) 0.0042(16)
C9 0.0384(16) 0.0399(16) 0.0340(15) 0.0025(12) 0.0077(12) -0.0068(13)
C15 0.0442(18) 0.0393(18) 0.0434(18) -0.0041(14) 0.0007(15) 0.0049(14)
C2 0.0526(19) 0.0342(16) 0.0524(18) -0.0049(14) 0.0000(15) -0.0107(14)
C26 0.0434(17) 0.0412(18) 0.066(2) 0.0092(15) -0.0012(15) -0.0135(14)
C11 0.054(2) 0.049(2) 0.055(2) -0.0062(16) 0.0140(17) 0.0009(16)
C4 0.080(3) 0.044(2) 0.069(2) -0.0040(17) -0.005(2) 0.0165(19)
C10 0.050(2) 0.053(2) 0.0388(18) -0.0061(15) 0.0033(15) -0.0036(16)
C5 0.051(2) 0.069(3) 0.069(2) -0.0049(19) 0.0055(17) 0.0089(19)
C3 0.082(3) 0.0347(18) 0.063(2) 0.0040(16) -0.0011(19) -0.0068(18)
C17 0.0530(19) 0.0367(17) 0.057(2) 0.0036(14) -0.0060(15) 0.0014(14)
C12 0.0419(19) 0.069(3) 0.058(2) 0.0060(18) 0.0090(17) 0.0092(18)
C6 0.0494(19) 0.051(2) 0.0500(19) 0.0005(15) 0.0106(15) -0.0019(15)
C16 0.0419(16) 0.0339(16) 0.0459(17) -0.0036(13) 0.0042(13) 0.0030(13)
C20 0.054(2) 0.056(2) 0.062(2) -0.0072(17) 0.0212(17) -0.0037(17)
C19 0.0372(18) 0.060(2) 0.097(3) -0.018(2) 0.0132(19) -0.0050(16)
C13 0.0474(19) 0.093(3) 0.0462(19) -0.0134(19) -0.0037(15) 0.0091(19)
C18 0.0468(19) 0.053(2) 0.070(2) -0.0077(18) -0.0191(17) 0.0077(16)
C24 0.108(4) 0.038(2) 0.145(5) 0.001(3) 0.029(4) 0.007(2)
C23 0.060(3) 0.085(3) 0.107(4) -0.057(3) -0.014(2) 0.019(2)
C25 0.097(3) 0.079(3) 0.087(3) -0.006(3) -0.017(3) 0.044(3)
C22 0.066(3) 0.106(4) 0.084(3) -0.014(3) 0.022(2) 0.026(3)

loop_
_atom_type_symbol
_atom_type_description
_atom_type_scat_dispersion_real
_atom_type_scat_dispersion_imag
_atom_type_scat_source
C C 0.0033 0.0016 'International Tables Vol C Tables 4.2.6.8 and 6.1.1.4'
H H 0.0000 0.0000 'International Tables Vol C Tables 4.2.6.8 and 6.1.1.4'
N N 0.0061 0.0033 'International Tables Vol C Tables 4.2.6.8 and 6.1.1.4'
S S 0.1246 0.1234 'International Tables Vol C Tables 4.2.6.8 and 6.1.1.4'
Fe Fe 0.3463 0.8444 'International Tables Vol C Tables 4.2.6.8 and 6.1.1.4'

loop_
_geom_angle_atom_site_label_1
_geom_angle_atom_site_label_2
_geom_angle_atom_site_label_3
_geom_angle
C21 Fe01 C22 40.61(15)
C21 Fe01 C20 132.96(16)
C22 Fe01 C20 172.38(17)
C21 Fe01 C16 108.24(14)
C22 Fe01 C16 132.67(17)
C20 Fe01 C16 40.90(11)
C21 Fe01 C24 66.72(18)
C22 Fe01 C24 67.32(18)
C20 Fe01 C24 115.70(18)
C16 Fe01 C24 144.97(19)
C21 Fe01 C17 114.32(16)
C22 Fe01 C17 109.29(16)
C20 Fe01 C17 68.33(13)
C16 Fe01 C17 41.00(11)
C24 Fe01 C17 173.95(19)
C21 Fe01 C23 67.08(15)
C22 Fe01 C23 40.01(16)
C20 Fe01 C23 146.56(18)
C16 Fe01 C23 172.49(18)
C24 Fe01 C23 39.81(16)
C17 Fe01 C23 134.45(18)
C21 Fe01 C25 39.11(16)
C22 Fe01 C25 67.12(17)
C20 Fe01 C25 110.27(16)
C16 Fe01 C25 113.71(16)
C24 Fe01 C25 39.92(17)
C17 Fe01 C25 144.37(19)
C23 Fe01 C25 66.76(17)
C21 Fe01 C18 145.96(19)
C22 Fe01 C18 115.36(16)
C20 Fe01 C18 67.94(14)
C16 Fe01 C18 68.76(12)
C24 Fe01 C18 135.38(19)
C17 Fe01 C18 40.67(12)
C23 Fe01 C18 111.51(15)
C25 Fe01 C18 174.3(2)
C21 Fe01 C19 172.86(18)
C22 Fe01 C19 145.97(17)
C20 Fe01 C19 40.78(12)
C16 Fe01 C19 68.95(12)
C24 Fe01 C19 111.52(17)
C17 Fe01 C19 68.22(14)
C23 Fe01 C19 116.40(15)
C25 Fe01 C19 135.2(2)
C18 Fe01 C19 40.04(13)
C7 N1 C26 125.3(3)
C7 N1 HN1 122(2)
C26 N1 HN1 111(2)
C7 N2 C8 121.6(2)
C7 N2 C15 121.4(2)
C8 N2 C15 116.8(2)
C25 C21 C22 108.6(4)
C25 C21 Fe01 70.9(2)
C22 C21 Fe01 69.7(2)
C25 C21 H21 125.7
C22 C21 H21 125.7
Fe01 C21 H21 125.3
C6 C1 C2 118.0(3)
C6 C1 C26 122.8(3)
C2 C1 C26 119.2(3)
N2 C8 C9 114.6(2)
N2 C8 H8A 107.7(15)
C9 C8 H8A 115.3(16)
N2 C8 H8B 104.2(15)
C9 C8 H8B 111.6(15)
H8A C8 H8B 102(2)
N1 C7 N2 115.9(2)
N1 C7 S1 121.3(2)
N2 C7 S1 122.7(2)
C13 C14 C9 120.8(3)
C13 C14 H14 121.1(18)
C9 C14 H14 118.0(18)
C10 C9 C14 118.0(3)
C10 C9 C8 120.9(3)
C14 C9 C8 121.1(3)
N2 C15 C16 113.8(2)
N2 C15 H15A 108.1(15)
C16 C15 H15A 110.5(14)
N2 C15 H15B 107.4(16)
C16 C15 H15B 110.4(16)
H15A C15 H15B 106(2)
C3 C2 C1 121.3(3)
C3 C2 H2 119.4
C1 C2 H2 119.4
N1 C26 C1 115.4(2)
N1 C26 H1A 108.4
C1 C26 H1A 108.4
N1 C26 H1B 108.4
C1 C26 H1B 108.4
H1A C26 H1B 107.5
C12 C11 C10 119.5(3)
C12 C11 H11 121.4(19)
C10 C11 H11 119.2(19)
C3 C4 C5 120.0(3)
C3 C4 H4 120.0
C5 C4 H4 120.0
C9 C10 C11 121.7(3)
C9 C10 H10 118.7(18)
C11 C10 H10 119.5(18)
C4 C5 C6 120.3(3)
C4 C5 H5 119.9
C6 C5 H5 119.9
C4 C3 C2 119.9(3)
C4 C3 H3 120.1
C2 C3 H3 120.1
C18 C17 C16 108.2(3)
C18 C17 Fe01 69.96(17)
C16 C17 Fe01 69.41(16)
C18 C17 H17 125.9
C16 C17 H17 125.9
Fe01 C17 H17 126.3
C13 C12 C11 119.8(3)
C13 C12 H12 120.7(19)
C11 C12 H12 119.5(19)
C1 C6 C5 120.5(3)
C1 C6 H6 119.8
C5 C6 H6 119.8
C20 C16 C17 106.8(3)
C20 C16 C15 127.1(3)
C17 C16 C15 126.0(3)
C20 C16 Fe01 69.54(16)
C17 C16 Fe01 69.59(16)
C15 C16 Fe01 124.14(19)
C16 C20 C19 108.7(3)
C16 C20 Fe01 69.57(15)
C19 C20 Fe01 70.07(18)
C16 C20 H20 125.7
C19 C20 H20 125.7
Fe01 C20 H20 126.3
C18 C19 C20 107.7(3)
C18 C19 Fe01 69.93(18)
C20 C19 Fe01 69.16(18)
C18 C19 H19 126.1
C20 C19 H19 126.1
Fe01 C19 H19 126.3
C12 C13 C14 120.2(3)
C12 C13 H13 119.9
C14 C13 H13 119.9
C19 C18 C17 108.6(3)
C19 C18 Fe01 70.03(19)
C17 C18 Fe01 69.36(17)
C19 C18 H18 125.7
C17 C18 H18 125.7
Fe01 C18 H18 126.5
C23 C24 C25 107.7(4)
C23 C24 Fe01 70.2(2)
C25 C24 Fe01 70.2(2)
C23 C24 H24 126.1
C25 C24 H24 126.1
Fe01 C24 H24 125.1
C24 C23 C22 108.3(4)
C24 C23 Fe01 70.0(2)
C22 C23 Fe01 69.6(2)
C24 C23 H23 125.8
C22 C23 H23 125.8
Fe01 C23 H23 126.1
C21 C25 C24 108.6(4)
C21 C25 Fe01 70.0(2)
C24 C25 Fe01 69.9(2)
C21 C25 H25 125.7
C24 C25 H25 125.7
Fe01 C25 H25 126.0
C23 C22 C21 106.8(4)
C23 C22 Fe01 70.4(2)
C21 C22 Fe01 69.7(2)
C23 C22 H22 126.6
C21 C22 H22 126.6
Fe01 C22 H22 124.9

loop_
_geom_bond_atom_site_label_1
_geom_bond_atom_site_label_2
_geom_bond_distance
Fe01 C21 2.019(3)
Fe01 C22 2.019(3)
Fe01 C20 2.024(3)
Fe01 C16 2.024(3)
Fe01 C24 2.026(4)
Fe01 C17 2.027(3)
Fe01 C23 2.029(3)
Fe01 C25 2.030(4)
Fe01 C18 2.035(3)
Fe01 C19 2.036(3)
S1 C7 1.698(3)
N1 C7 1.337(3)
N1 C26 1.452(3)
N1 HN1 0.77(3)
N2 C7 1.349(3)
N2 C8 1.472(3)
N2 C15 1.477(3)
C21 C25 1.355(6)
C21 C22 1.401(5)
C21 H21 0.9300
C1 C6 1.378(4)
C1 C2 1.388(4)
C1 C26 1.505(4)
C8 C9 1.503(4)
C8 H8A 0.95(3)
C8 H8B 0.93(2)
C14 C13 1.378(4)
C14 C9 1.384(4)
C14 H14 0.97(3)
C9 C10 1.376(4)
C15 C16 1.491(4)
C15 H15A 0.98(2)
C15 H15B 0.97(3)
C2 C3 1.379(4)
C2 H2 0.9300
C26 H1A 0.9700
C26 H1B 0.9700
C11 C12 1.374(4)
C11 C10 1.380(4)
C11 H11 0.94(3)
C4 C3 1.366(5)
C4 C5 1.367(4)
C4 H4 0.9300
C10 H10 0.86(3)
C5 C6 1.390(4)
C5 H5 0.9300
C3 H3 0.9300
C17 C18 1.412(4)
C17 C16 1.419(4)
C17 H17 0.9300
C12 C13 1.374(4)
C12 H12 0.87(3)
C6 H6 0.9300
C16 C20 1.414(4)
C20 C19 1.414(4)
C20 H20 0.9300
C19 C18 1.394(4)
C19 H19 0.9300
C13 H13 0.9300
C18 H18 0.9300
C24 C23 1.380(5)
C24 C25 1.385(6)
C24 H24 0.9300
C23 C22 1.385(5)
C23 H23 0.9300
C25 H25 0.9300
C22 H22 0.9300
